data_4120221
loop_
_publ_author_name
'Patrick S. Nugent'
'Vanessah Lou Rhodus'
'Tony Pham'
'Katherine Forrest'
'Lukasz Wojtas'
'Brian Space'
'Michael J. Zaworotko'

_publ_section_title
;
 A Robust Molecular Porous Material with High CO2 Uptake and Selectivity
;
_journal_name_full 'Journal of the American Chemical Society'
_journal_page_first 10950
_journal_page_last 10953
_journal_paper_doi 10.1021/ja4054948
_journal_volume 135
_journal_year 2013
_chemical_formula_sum 'C24 H26 Cu2 F12 N22 Ti2'
_chemical_formula_weight 1073.55
_chemical_name_common MPM-1-TIFSIX
_chemical_name_systematic
; 
 ? 
;
_space_group_IT_number 166
_symmetry_cell_setting trigonal
_symmetry_space_group_name_Hall '-R 3 2"'
_symmetry_space_group_name_H-M 'R -3 m :H'
_atom_sites_solution_hydrogens geom
_atom_sites_solution_primary direct
_atom_sites_solution_secondary difmap
_audit_creation_method SHELXL-97
_cell_angle_alpha 90.00
_cell_angle_beta 90.00
_cell_angle_gamma 120.00
_cell_formula_units_Z 9
_cell_length_a 32.3397(7)
_cell_length_b 32.3397(7)
_cell_length_c 13.7255(3)
_cell_measurement_temperature 100(2)
_cell_volume 12431.7(5)
_computing_cell_refinement 'APEX2 (Bruker, 2010); SAINT (Bruker, 2009)'
_computing_data_collection 'APEX2 (Bruker, 2010)'
_computing_data_reduction 'SAINT (Bruker, 2009);XPREP(Sheldrick,2008)'
_computing_molecular_graphics
;
O. V. Dolomanov, L. J. Bourhis, R. J. Gildea, J. A. K. Howard and H. Puschmann,
OLEX2: a complete structure solution, refinement and analysis program.
J. Appl. Cryst. (2009). 42, 339-341.
;
_computing_publication_material
;
O. V. Dolomanov, L. J. Bourhis, R. J. Gildea, J. A. K. Howard and H. Puschmann,
OLEX2: a complete structure solution, refinement and analysis program.
J. Appl. Cryst. (2009). 42, 339-341.
;
_computing_structure_refinement
;
XL, G.M. Sheldrick, Acta Cryst.
(2008). A64, 112-122
;
_computing_structure_solution 'SHELXS-97 (Sheldrick, 2008)'
_diffrn_ambient_temperature 100(2)
_diffrn_measured_fraction_theta_full 0.998
_diffrn_measured_fraction_theta_max 0.998
_diffrn_measurement_device_type 'BRUKER D8 VENTURE PHOTON 100 CMOS'
_diffrn_measurement_method 'omega scans'
_diffrn_radiation_monochromator graphite
_diffrn_radiation_source 'fine-focus sealed tube'
_diffrn_radiation_type CuK\a
_diffrn_radiation_wavelength 1.54178
_diffrn_reflns_av_R_equivalents 0.0431
_diffrn_reflns_av_sigmaI/netI 0.0133
_diffrn_reflns_limit_h_max 38
_diffrn_reflns_limit_h_min -38
_diffrn_reflns_limit_k_max 38
_diffrn_reflns_limit_k_min -38
_diffrn_reflns_limit_l_max 16
_diffrn_reflns_limit_l_min -16
_diffrn_reflns_number 54388
_diffrn_reflns_theta_full 68.89
_diffrn_reflns_theta_max 68.89
_diffrn_reflns_theta_min 3.59
_exptl_absorpt_coefficient_mu 3.960
_exptl_absorpt_correction_T_max 0.6480
_exptl_absorpt_correction_T_min 0.4762
_exptl_absorpt_correction_type multi-scan
_exptl_absorpt_process_details 'SADABS; (Sheldrick, 2003)'
_exptl_crystal_colour PURPLE
_exptl_crystal_density_diffrn 1.291
_exptl_crystal_description PARALLELPIPED
_exptl_crystal_F_000 4806
_exptl_crystal_size_max 0.22
_exptl_crystal_size_mid 0.12
_exptl_crystal_size_min 0.12
_platon_squeeze_details
;
;
_refine_diff_density_max 0.735
_refine_diff_density_min -0.959
_refine_diff_density_rms 0.098
_refine_ls_extinction_method none
_refine_ls_goodness_of_fit_ref 1.052
_refine_ls_hydrogen_treatment constr
_refine_ls_matrix_type full
_refine_ls_number_parameters 161
_refine_ls_number_reflns 2717
_refine_ls_number_restraints 0
_refine_ls_restrained_S_all 1.052
_refine_ls_R_factor_all 0.0626
_refine_ls_R_factor_gt 0.0584
_refine_ls_shift/su_max 0.001
_refine_ls_shift/su_mean 0.000
_refine_ls_structure_factor_coef Fsqd
_refine_ls_weighting_details 'calc w=1/[\s^2^(Fo^2^)+(0.1176P)^2^+62.3922P] where P=(Fo^2^+2Fc^2^)/3'
_refine_ls_weighting_scheme calc
_refine_ls_wR_factor_gt 0.1742
_refine_ls_wR_factor_ref 0.1822
_reflns_number_gt 2509
_reflns_number_total 2717
_reflns_threshold_expression >2sigma(I)
_cod_data_source_file ja4054948_si_003.cif
_cod_data_source_block MPM-1-TIFSIX
_cod_original_cell_volume 12431.7(7)
_cod_original_sg_symbol_H-M 'R -3 m'
_cod_database_code 4120221

loop_
_symmetry_equiv_pos_as_xyz
'x, y, z'
'-y, x-y, z'
'-x+y, -x, z'
'x-y, -y, -z'
'-x, -x+y, -z'
'y, x, -z'
'x+2/3, y+1/3, z+1/3'
'-y+2/3, x-y+1/3, z+1/3'
'-x+y+2/3, -x+1/3, z+1/3'
'x-y+2/3, -y+1/3, -z+1/3'
'-x+2/3, -x+y+1/3, -z+1/3'
'y+2/3, x+1/3, -z+1/3'
'x+1/3, y+2/3, z+2/3'
'-y+1/3, x-y+2/3, z+2/3'
'-x+y+1/3, -x+2/3, z+2/3'
'x-y+1/3, -y+2/3, -z+2/3'
'-x+1/3, -x+y+2/3, -z+2/3'
'y+1/3, x+2/3, -z+2/3'
'-x, -y, -z'
'y, -x+y, -z'
'x-y, x, -z'
'-x+y, y, z'
'x, x-y, z'
'-y, -x, z'
'-x+2/3, -y+1/3, -z+1/3'
'y+2/3, -x+y+1/3, -z+1/3'
'x-y+2/3, x+1/3, -z+1/3'
'-x+y+2/3, y+1/3, z+1/3'
'x+2/3, x-y+1/3, z+1/3'
'-y+2/3, -x+1/3, z+1/3'
'-x+1/3, -y+2/3, -z+2/3'
'y+1/3, -x+y+2/3, -z+2/3'
'x-y+1/3, x+2/3, -z+2/3'
'-x+y+1/3, y+2/3, z+2/3'
'x+1/3, x-y+2/3, z+2/3'
'-y+1/3, -x+2/3, z+2/3'

loop_
_atom_site_label
_atom_site_type_symbol
_atom_site_fract_x
_atom_site_fract_y
_atom_site_fract_z
_atom_site_U_iso_or_equiv
_atom_site_adp_type
_atom_site_occupancy
_atom_site_symmetry_multiplicity
_atom_site_calc_flag
_atom_site_refinement_flags
_atom_site_disorder_assembly
_atom_site_disorder_group
Cu01 Cu 0.35898(2) 0.179490(11) 0.75959(4) 0.0219(3) Uani 1 2 d S . .
Ti02 Ti 0.44371(5) 0.22185(3) 0.98732(9) 0.0588(4) Uani 1 2 d S . .
F003 F 0.39986(11) 0.19993(6) 0.8877(2) 0.0403(7) Uani 1 2 d S . .
F004 F 0.47951(10) 0.19863(9) 0.9251(2) 0.0599(7) Uani 1 1 d . . .
F005 F 0.41114(14) 0.24755(11) 1.0506(2) 0.0756(9) Uani 1 1 d . . .
N006 N 0.35496(10) 0.22106(9) 0.53364(19) 0.0279(6) Uani 1 1 d . . .
N007 N 0.39649(10) 0.24157(10) 0.6888(2) 0.0314(6) Uani 1 1 d . . .
N008 N 0.38783(13) 0.28458(11) 0.4183(2) 0.0415(8) Uani 1 1 d . . .
N009 N 0.45063(14) 0.31603(11) 0.6556(2) 0.0533(10) Uani 1 1 d . . .
H009 H 0.4753 0.3450 0.6623 0.064 Uiso 1 1 calc R . .
N010 N 0.44991(16) 0.36069(13) 0.4540(3) 0.0642(12) Uani 1 1 d . . .
H01A H 0.4473 0.3699 0.3951 0.077 Uiso 1 1 calc R . .
H01B H 0.4716 0.3812 0.4944 0.077 Uiso 1 1 calc R . .
C011 C 0.38917(12) 0.25146(12) 0.5964(3) 0.0324(7) Uani 1 1 d . . .
C012 C 0.35742(14) 0.24024(12) 0.4468(2) 0.0348(8) Uani 1 1 d . . .
H012 H 0.3349 0.2200 0.3997 0.042 Uiso 1 1 calc R . .
C013 C 0.42190(15) 0.29800(13) 0.5745(3) 0.0434(10) Uani 1 1 d . . .
C014 C 0.43399(15) 0.28140(13) 0.7219(3) 0.0451(9) Uani 1 1 d . . .
H014 H 0.4472 0.2847 0.7851 0.054 Uiso 1 1 calc R . .
C015 C 0.42141(17) 0.31623(14) 0.4816(3) 0.0474(10) Uani 1 1 d . . .
F016 F 0.4891(3) 0.24454(17) 1.0912(5) 0.158(4) Uani 1 2 d S . .
C3 C 0.3702(5) 0.3382(5) 0.9287(11) 0.086(4) Uani 0.50 1 d P A -1
N1 N 0.3894(4) 0.3386(6) 0.8616(8) 0.082(4) Uani 0.50 1 d P A -1
C5A C 0.3472(8) 0.3388(13) 1.0229(16) 0.166(16) Uani 0.50 1 d P A -1
H5AA H 0.3150 0.3334 1.0102 0.249 Uiso 0.50 1 calc PR A -1
H5AB H 0.3664 0.3699 1.0545 0.249 Uiso 0.50 1 calc PR A -1
H5AC H 0.3451 0.3136 1.0657 0.249 Uiso 0.50 1 calc PR A -1

loop_
_atom_site_aniso_label
_atom_site_aniso_U_11
_atom_site_aniso_U_22
_atom_site_aniso_U_33
_atom_site_aniso_U_23
_atom_site_aniso_U_13
_atom_site_aniso_U_12
Cu01 0.0273(4) 0.0180(3) 0.0236(4) 0.00150(11) 0.0030(2) 0.01364(19)
Ti02 0.0906(10) 0.0439(5) 0.0574(7) -0.0139(3) -0.0277(6) 0.0453(5)
F003 0.0485(17) 0.0388(11) 0.0369(15) -0.0035(6) -0.0071(13) 0.0242(9)
F004 0.0670(16) 0.0468(14) 0.0775(17) -0.0045(12) -0.0194(13) 0.0372(13)
F005 0.133(3) 0.0613(17) 0.0536(15) -0.0079(13) 0.0081(17) 0.064(2)
N006 0.0366(15) 0.0208(12) 0.0269(13) 0.0040(10) 0.0044(11) 0.0149(11)
N007 0.0353(15) 0.0233(13) 0.0301(14) 0.0028(11) 0.0002(11) 0.0106(12)
N008 0.063(2) 0.0272(14) 0.0242(14) 0.0039(11) -0.0011(13) 0.0152(15)
N009 0.063(2) 0.0270(15) 0.0376(17) 0.0019(13) -0.0119(16) -0.0021(15)
N010 0.090(3) 0.0321(18) 0.0322(17) 0.0059(14) -0.0067(17) 0.0020(18)
C011 0.0360(17) 0.0215(15) 0.0355(17) 0.0048(13) 0.0045(14) 0.0112(14)
C012 0.049(2) 0.0243(16) 0.0304(16) 0.0014(13) 0.0000(14) 0.0178(15)
C013 0.055(2) 0.0240(17) 0.0314(18) 0.0016(14) -0.0041(16) 0.0051(16)
C014 0.050(2) 0.0301(18) 0.0355(19) 0.0021(15) -0.0102(16) 0.0055(17)
C015 0.069(3) 0.0277(18) 0.0315(18) 0.0034(15) 0.0026(17) 0.0136(18)
F016 0.244(10) 0.148(4) 0.115(5) -0.059(3) -0.119(6) 0.122(5)
C3 0.069(7) 0.072(8) 0.096(9) -0.023(7) 0.017(7) 0.019(6)
N1 0.076(7) 0.071(8) 0.090(11) 0.014(9) 0.005(6) 0.030(6)
C5A 0.073(11) 0.20(3) 0.11(2) -0.034(18) 0.041(13) -0.017(12)

loop_
_atom_type_symbol
_atom_type_description
_atom_type_scat_dispersion_real
_atom_type_scat_dispersion_imag
_atom_type_scat_source
C C 0.0181 0.0091 'International Tables Vol C Tables 4.2.6.8 and 6.1.1.4'
H H 0.0000 0.0000 'International Tables Vol C Tables 4.2.6.8 and 6.1.1.4'
Cu Cu -1.9646 0.5888 'International Tables Vol C Tables 4.2.6.8 and 6.1.1.4'
F F 0.0727 0.0534 'International Tables Vol C Tables 4.2.6.8 and 6.1.1.4'
N N 0.0311 0.0180 'International Tables Vol C Tables 4.2.6.8 and 6.1.1.4'
Ti Ti 0.2191 1.8069 'International Tables Vol C Tables 4.2.6.8 and 6.1.1.4'

loop_
_geom_angle_atom_site_label_1
_geom_angle_atom_site_label_2
_geom_angle_atom_site_label_3
_geom_angle
_geom_angle_site_symmetry_1
_geom_angle_site_symmetry_3
N007 Cu01 N007 88.78(17) 23 .
N007 Cu01 N006 89.31(12) 23 25_556
N007 Cu01 N006 165.62(12) . 25_556
N007 Cu01 N006 165.62(12) 23 11_556
N007 Cu01 N006 89.31(12) . 11_556
N006 Cu01 N006 89.01(16) 25_556 11_556
N007 Cu01 F003 96.92(10) 23 .
N007 Cu01 F003 96.92(11) . .
N006 Cu01 F003 97.46(10) 25_556 .
N006 Cu01 F003 97.46(10) 11_556 .
N007 Cu01 Cu01 80.48(8) 23 25_556
N007 Cu01 Cu01 80.48(8) . 25_556
N006 Cu01 Cu01 85.15(8) 25_556 25_556
N006 Cu01 Cu01 85.14(8) 11_556 25_556
F003 Cu01 Cu01 176.32(10) . 25_556
F003 Ti02 F005 91.12(14) . 23
F003 Ti02 F005 91.12(14) . .
F005 Ti02 F005 94.3(2) 23 .
F003 Ti02 F004 91.07(11) . 23
F005 Ti02 F004 177.11(16) 23 23
F005 Ti02 F004 87.52(13) . 23
F003 Ti02 F004 91.07(11) . .
F005 Ti02 F004 87.52(13) 23 .
F005 Ti02 F004 177.12(16) . .
F004 Ti02 F004 90.56(18) 23 .
F003 Ti02 F016 179.8(3) . .
F005 Ti02 F016 88.7(2) 23 .
F005 Ti02 F016 88.7(2) . .
F004 Ti02 F016 89.1(2) 23 .
F004 Ti02 F016 89.1(2) . .
Ti02 F003 Cu01 171.13(19) . .
C012 N006 C011 113.2(3) . .
C012 N006 Cu01 125.9(2) . 25_556
C011 N006 Cu01 120.8(2) . 25_556
C014 N007 C011 105.8(3) . .
C014 N007 Cu01 127.3(2) . .
C011 N007 Cu01 126.9(2) . .
C012 N008 C015 120.2(3) . .
C014 N009 C013 107.0(3) . .
C014 N009 H009 126.5 . .
C013 N009 H009 126.5 . .
C015 N010 H01A 120.0 . .
C015 N010 H01B 120.0 . .
H01A N010 H01B 120.0 . .
N007 C011 N006 126.7(3) . .
N007 C011 C013 109.5(3) . .
N006 C011 C013 123.8(3) . .
N006 C012 N008 127.4(3) . .
N006 C012 H012 116.3 . .
N008 C012 H012 116.3 . .
C011 C013 N009 105.8(3) . .
C011 C013 C015 119.6(4) . .
N009 C013 C015 134.5(4) . .
N009 C014 N007 111.8(3) . .
N009 C014 H014 124.1 . .
N007 C014 H014 124.1 . .
N010 C015 N008 119.6(3) . .
N010 C015 C013 124.7(4) . .
N008 C015 C013 115.6(3) . .
N1 C3 C5A 176.3(18) . .

loop_
_geom_bond_atom_site_label_1
_geom_bond_atom_site_label_2
_geom_bond_distance
_geom_bond_site_symmetry_2
Cu01 N007 2.003(3) 23
Cu01 N007 2.003(3) .
Cu01 N006 2.011(3) 25_556
Cu01 N006 2.011(3) 11_556
Cu01 F003 2.099(3) .
Cu01 Cu01 2.9275(12) 25_556
Ti02 F003 1.838(3) .
Ti02 F005 1.851(3) 23
Ti02 F005 1.851(3) .
Ti02 F004 1.872(3) 23
Ti02 F004 1.872(3) .
Ti02 F016 1.910(6) .
N006 C012 1.327(4) .
N006 C011 1.359(5) .
N006 Cu01 2.010(3) 25_556
N007 C014 1.332(5) .
N007 C011 1.357(4) .
N008 C012 1.329(5) .
N008 C015 1.368(5) .
N009 C014 1.329(5) .
N009 C013 1.379(5) .
N009 H009 0.8800 .
N010 C015 1.317(5) .
N010 H01A 0.8800 .
N010 H01B 0.8800 .
C011 C013 1.372(5) .
C012 H012 0.9500 .
C013 C015 1.407(5) .
C014 H014 0.9500 .
C3 N1 1.108(16) .
C3 C5A 1.50(3) .
C5A H5AA 0.9800 .
C5A H5AB 0.9800 .
C5A H5AC 0.9800 .

loop_
_platon_squeeze_void_nr
_platon_squeeze_void_average_x
_platon_squeeze_void_average_y
_platon_squeeze_void_average_z
_platon_squeeze_void_volume
_platon_squeeze_void_count_electrons
_platon_squeeze_void_content
1 -0.030 -0.022 -0.002 4690 1516 ' '
